data_2000863
loop_
_publ_author_name
'Gravereau, P.'
'Chaminade, J. P.'
'Gaewdang, T.'
'Grannec, J.'
'Pouchard, M.'
'Hagenmuller, P.'

_publ_section_title
;
 Structure of lithium tetrafluoroindate
;
_journal_issue 5
_journal_name_full 'Acta Crystallographica Section C'
_journal_page_first 769
_journal_page_last 771
_journal_paper_doi 10.1107/S0108270191011915
_journal_volume 48
_journal_year 1992
_chemical_formula_sum 'F4 In Li'
_chemical_formula_weight 197.75
_symmetry_cell_setting orthorhombic
_symmetry_space_group_name_Hall '-P 2n 2ab'
_symmetry_space_group_name_H-M 'P b c n'
_cell_angle_alpha 90
_cell_angle_beta 90
_cell_angle_gamma 90
_cell_formula_units_Z 4
_cell_length_a 4.7520(10)
_cell_length_b 11.721(4)
_cell_length_c 4.9710(10)
_cell_volume 276.88(12)
_diffrn_radiation_type Mo
_diffrn_radiation_wavelength 0.71069
_exptl_absorpt_coefficient_mu 8.35
_exptl_crystal_density_diffrn 4.74
_exptl_crystal_density_meas 4.67
_exptl_crystal_F_000 352
_cod_data_source_file du0320.cif
_cod_data_source_block du0320a
_cod_original_cell_volume 276.9(2)
_cod_original_formula_sum 'F4 In1 Li1'
_cod_database_code 2000863

loop_
_atom_site_label
_atom_site_fract_x
_atom_site_fract_y
_atom_site_fract_z
Li .0 .0561(7) .25
In .0 .33113(2) .25
F(1) .2620(3) .4423(2) .4308(4)
F(2) .2272(4) .1928(2) .4199(4)
